data_4308790
loop_
_publ_author_name
'Marc A. Walters'
'Pamela M. Tadross'
'Arnold L. Rheingold'
'Lev N. Zakharov'
'Danai Mudzudzu'
'John Texter'

_publ_section_title
;
Amide-Ligand Hydrogen Bonding in Reverse Micelles
;
_journal_name_full 'Inorganic Chemistry'
_journal_page_first 1172
_journal_page_last 1174
_journal_paper_doi 10.1021/ic050033l
_journal_volume 44
_journal_year 2005
_chemical_formula_sum 'C68 H135 Fe N12 O4 S'
_chemical_formula_weight 1272.79
_chemical_name_systematic
; 
 ? 
;
_space_group_IT_number 2
_symmetry_cell_setting triclinic
_symmetry_space_group_name_Hall '-P 1'
_symmetry_space_group_name_H-M 'P -1'
_atom_sites_solution_hydrogens geom
_atom_sites_solution_primary direct
_atom_sites_solution_secondary difmap
_audit_creation_method SHELXL-97
_cell_angle_alpha 74.053(3)
_cell_angle_beta 77.117(2)
_cell_angle_gamma 83.995(3)
_cell_formula_units_Z 2
_cell_length_a 11.6444(15)
_cell_length_b 14.3461(17)
_cell_length_c 24.658(3)
_cell_measurement_reflns_used 4940
_cell_measurement_temperature 218(2)
_cell_measurement_theta_max 28.27
_cell_measurement_theta_min 2.27
_cell_volume 3856.8(8)
_computing_cell_refinement 'Bruker SMART'
_computing_data_collection 'Bruker SMART'
_computing_data_reduction 'Bruker SAINT'
_computing_molecular_graphics 'Bruker SHELXTL'
_computing_publication_material 'Bruker SHELXTL'
_computing_structure_refinement 'SHELXL-97 (Sheldrick, 1997)'
_computing_structure_solution 'SHELXS-97 (Sheldrick, 1990)'
_diffrn_ambient_temperature 218(2)
_diffrn_measured_fraction_theta_full 0.995
_diffrn_measured_fraction_theta_max 0.995
_diffrn_measurement_device_type 'CCD area detector'
_diffrn_measurement_method 'phi and omega scans'
_diffrn_radiation_monochromator graphite
_diffrn_radiation_source 'fine-focus sealed tube'
_diffrn_radiation_type MoK\a
_diffrn_radiation_wavelength 0.71073
_diffrn_reflns_av_R_equivalents 0.0544
_diffrn_reflns_av_sigmaI/netI 0.1067
_diffrn_reflns_limit_h_max 12
_diffrn_reflns_limit_h_min -12
_diffrn_reflns_limit_k_max 15
_diffrn_reflns_limit_k_min -15
_diffrn_reflns_limit_l_max 26
_diffrn_reflns_limit_l_min -26
_diffrn_reflns_number 18878
_diffrn_reflns_theta_full 22.50
_diffrn_reflns_theta_max 22.50
_diffrn_reflns_theta_min 1.48
_exptl_absorpt_coefficient_mu 0.272
_exptl_absorpt_correction_T_max 0.9733
_exptl_absorpt_correction_T_min 0.9475
_exptl_absorpt_correction_type none
_exptl_crystal_colour yellow
_exptl_crystal_density_diffrn 1.096
_exptl_crystal_density_meas 0
_exptl_crystal_density_method 'not measured'
_exptl_crystal_description plate
_exptl_crystal_F_000 1402
_exptl_crystal_size_max 0.20
_exptl_crystal_size_mid 0.10
_exptl_crystal_size_min 0.10
_refine_diff_density_max 0.714
_refine_diff_density_min -0.496
_refine_diff_density_rms 0.081
_refine_ls_extinction_method none
_refine_ls_goodness_of_fit_ref 1.081
_refine_ls_hydrogen_treatment mixed
_refine_ls_matrix_type full
_refine_ls_number_parameters 778
_refine_ls_number_reflns 10039
_refine_ls_number_restraints 0
_refine_ls_restrained_S_all 1.081
_refine_ls_R_factor_all 0.1625
_refine_ls_R_factor_gt 0.1089
_refine_ls_shift/su_max 0.117
_refine_ls_shift/su_mean 0.009
_refine_ls_structure_factor_coef Fsqd
_refine_ls_weighting_details 'calc w=1/[\s^2^(Fo^2^)+(0.1100P)^2^+13.0000P] where P=(Fo^2^+2Fc^2^)/3'
_refine_ls_weighting_scheme calc
_refine_ls_wR_factor_gt 0.2552
_refine_ls_wR_factor_ref 0.2894
_reflns_number_gt 6287
_reflns_number_total 10039
_reflns_threshold_expression >2sigma(I)
_cod_data_source_file ic050033lsi20050121_015000.cif
_cod_data_source_block wal22
_cod_depositor_comments
;
The following automatic conversions were performed:
'_symmetry_cell_setting' value 'Triclinic' changed to 'triclinic'
according to '/home/saulius/struct/CIF-dictionaries/cif_core.dic'
dictionary named 'cif_core.dic' version 2.4.1 from 2010-06-29.

Automatic conversion script
Id: cif_fix_enum 1527 2010-12-29 10:47:43Z saulius 
;
_cod_database_code 4308790

loop_
_symmetry_equiv_pos_as_xyz
'x, y, z'
'-x, -y, -z'

loop_
_atom_site_label
_atom_site_type_symbol
_atom_site_fract_x
_atom_site_fract_y
_atom_site_fract_z
_atom_site_U_iso_or_equiv
_atom_site_adp_type
_atom_site_occupancy
_atom_site_symmetry_multiplicity
_atom_site_calc_flag
_atom_site_refinement_flags
_atom_site_disorder_assembly
_atom_site_disorder_group
Fe1 Fe 0.5000 0.0000 0.5000 0.0348(5) Uani 1 2 d S . .
Fe2 Fe 0.0000 0.5000 0.5000 0.0247(4) Uani 1 2 d S . .
S1 S 0.6768(2) 0.2024(2) 0.68361(17) 0.0986(12) Uani 1 1 d . . .
O1 O -0.0947(5) 0.8934(5) -0.3831(3) 0.0655(19) Uani 1 1 d . . .
O2 O -0.6469(5) -0.5385(4) -0.3487(3) 0.0560(16) Uani 1 1 d . . .
N11 N 0.0762(6) 0.0329(5) 0.6153(3) 0.0500(19) Uani 1 1 d . . .
H11C H 0.0165 -0.0043 0.6296 0.060 Uiso 1 1 calc R . .
H11D H 0.1258 0.0262 0.5843 0.060 Uiso 1 1 calc R . .
O4 O 0.5886(6) 0.2728(5) 0.6614(5) 0.143(4) Uani 1 1 d . . .
N1 N 0.2668(6) 0.4586(5) 0.4968(3) 0.053(2) Uani 1 1 d . . .
N2 N 0.0540(6) 0.5080(5) 0.3704(3) 0.0475(18) Uani 1 1 d . . .
N3 N -0.0242(6) 0.2791(5) 0.5309(3) 0.0421(17) Uani 1 1 d . . .
N4 N 0.5204(6) -0.0012(6) 0.3732(4) 0.061(2) Uani 1 1 d . . .
N5 N 0.4300(6) 0.2182(5) 0.4758(3) 0.0485(18) Uani 1 1 d . . .
N6 N 0.7663(6) 0.0281(5) 0.4822(3) 0.0456(18) Uani 1 1 d . . .
N7 N 0.0044(5) 0.8690(4) -0.4674(3) 0.0395(16) Uani 1 1 d . . .
H7A H 0.0560 0.9117 -0.4720 0.047 Uiso 1 1 calc R . .
H7B H 0.0092 0.8371 -0.4932 0.047 Uiso 1 1 calc R . .
N8 N -0.2403(5) 0.7338(5) -0.3651(3) 0.0422(17) Uani 1 1 d . . .
N9 N -0.4630(6) -0.5359(5) -0.4013(3) 0.057(2) Uani 1 1 d . . .
H9A H -0.4389 -0.5874 -0.3777 0.069 Uiso 1 1 calc R . .
H9B H -0.4143 -0.5065 -0.4321 0.069 Uiso 1 1 calc R . .
N10 N -0.7029(5) -0.3491(4) -0.4188(3) 0.0379(16) Uani 1 1 d . . .
O3 O 0.0268(5) 0.1125(4) 0.6833(3) 0.0567(16) Uani 1 1 d . . .
N12 N 0.2433(5) 0.2108(4) 0.6445(3) 0.0388(17) Uani 1 1 d . . .
C1 C 0.1694(7) 0.4732(5) 0.4984(3) 0.0349(19) Uani 1 1 d . . .
C2 C 0.0330(6) 0.5061(5) 0.4185(4) 0.0333(19) Uani 1 1 d . . .
C3 C -0.0180(6) 0.3610(6) 0.5196(3) 0.0307(18) Uani 1 1 d . . .
C4 C 0.5140(7) -0.0011(6) 0.4207(4) 0.047(2) Uani 1 1 d . . .
C5 C 0.4582(6) 0.1365(6) 0.4837(3) 0.038(2) Uani 1 1 d . . .
C6 C 0.6677(7) 0.0211(5) 0.4878(3) 0.037(2) Uani 1 1 d . . .
C11 C -0.0798(7) 0.8529(6) -0.4219(4) 0.040(2) Uani 1 1 d . . .
C12 C -0.1655(7) 0.7782(6) -0.4219(3) 0.046(2) Uani 1 1 d . . .
H12A H -0.2174 0.8100 -0.4486 0.055 Uiso 1 1 calc R . .
H12B H -0.1195 0.7261 -0.4369 0.055 Uiso 1 1 calc R . .
C13 C -0.3296(7) 0.8068(6) -0.3466(4) 0.051(2) Uani 1 1 d . . .
H13A H -0.2901 0.8580 -0.3402 0.076 Uiso 1 1 calc R . .
H13B H -0.3820 0.7758 -0.3111 0.076 Uiso 1 1 calc R . .
H13C H -0.3748 0.8343 -0.3763 0.076 Uiso 1 1 calc R . .
C14 C -0.3033(7) 0.6552(6) -0.3751(4) 0.051(2) Uani 1 1 d . . .
H14A H -0.3521 0.6840 -0.4031 0.076 Uiso 1 1 calc R . .
H14B H -0.3525 0.6219 -0.3391 0.076 Uiso 1 1 calc R . .
H14C H -0.2458 0.6091 -0.3894 0.076 Uiso 1 1 calc R . .
C15 C -0.1667(7) 0.6885(6) -0.3212(4) 0.047(2) Uani 1 1 d . . .
H15A H -0.1268 0.7399 -0.3145 0.057 Uiso 1 1 calc R . .
H15B H -0.1057 0.6453 -0.3372 0.057 Uiso 1 1 calc R . .
C16 C -0.2336(9) 0.6312(8) -0.2640(4) 0.069(3) Uani 1 1 d . . .
H16A H -0.2825 0.5853 -0.2705 0.083 Uiso 1 1 calc R . .
H16B H -0.2859 0.6755 -0.2446 0.083 Uiso 1 1 calc R . .
C17 C -0.1500(10) 0.5761(8) -0.2259(5) 0.083(3) Uani 1 1 d . . .
H17A H -0.1937 0.5260 -0.1950 0.100 Uiso 1 1 calc R . .
H17B H -0.0879 0.5431 -0.2489 0.100 Uiso 1 1 calc R . .
C18 C -0.0934(9) 0.6356(8) -0.1996(5) 0.077(3) Uani 1 1 d . . .
H18A H -0.1546 0.6742 -0.1800 0.092 Uiso 1 1 calc R . .
H18B H -0.0417 0.6806 -0.2302 0.092 Uiso 1 1 calc R . .
C19 C -0.0228(10) 0.5759(11) -0.1575(6) 0.119(6) Uani 1 1 d . . .
H19A H 0.0406 0.5401 -0.1779 0.142 Uiso 1 1 calc R . .
H19B H -0.0738 0.5281 -0.1286 0.142 Uiso 1 1 calc R . .
C20 C 0.0320(10) 0.6326(12) -0.1263(5) 0.124(6) Uani 1 1 d . . .
H20A H -0.0307 0.6680 -0.1052 0.148 Uiso 1 1 calc R . .
H20B H 0.0839 0.6803 -0.1548 0.148 Uiso 1 1 calc R . .
C21 C 0.1028(11) 0.5664(14) -0.0843(6) 0.156(8) Uani 1 1 d . . .
H21B H 0.0506 0.5185 -0.0562 0.187 Uiso 1 1 calc R . .
H21A H 0.1651 0.5311 -0.1057 0.187 Uiso 1 1 calc R . .
C22 C 0.1582(11) 0.6187(14) -0.0524(5) 0.153(8) Uani 1 1 d . . .
H22A H 0.0957 0.6529 -0.0304 0.183 Uiso 1 1 calc R . .
H22B H 0.2090 0.6676 -0.0805 0.183 Uiso 1 1 calc R . .
C23 C 0.2305(11) 0.5539(15) -0.0116(6) 0.172(9) Uani 1 1 d . . .
H23A H 0.1795 0.5045 0.0160 0.206 Uiso 1 1 calc R . .
H23B H 0.2930 0.5201 -0.0339 0.206 Uiso 1 1 calc R . .
C24 C 0.2857(12) 0.6023(16) 0.0212(6) 0.184(10) Uani 1 1 d . . .
H24A H 0.3356 0.6521 -0.0067 0.221 Uiso 1 1 calc R . .
H24B H 0.2226 0.6359 0.0433 0.221 Uiso 1 1 calc R . .
C25 C 0.3577(11) 0.5428(16) 0.0614(6) 0.173(9) Uani 1 1 d . . .
H25A H 0.3103 0.4893 0.0871 0.208 Uiso 1 1 calc R . .
H25B H 0.4251 0.5140 0.0388 0.208 Uiso 1 1 calc R . .
C26 C 0.4033(14) 0.5901(17) 0.0973(5) 0.209(12) Uani 1 1 d . . .
H26A H 0.3361 0.6221 0.1180 0.251 Uiso 1 1 calc R . .
H26B H 0.4538 0.6415 0.0714 0.251 Uiso 1 1 calc R . .
C27 C 0.4706(13) 0.5318(17) 0.1400(6) 0.187(10) Uani 1 1 d . . .
H27A H 0.4239 0.4762 0.1632 0.224 Uiso 1 1 calc R . .
H27B H 0.5427 0.5058 0.1189 0.224 Uiso 1 1 calc R . .
C28 C 0.504(3) 0.5757(18) 0.1779(10) 0.39(3) Uani 1 1 d . . .
H28A H 0.4319 0.6041 0.1977 0.470 Uiso 1 1 calc R . .
H28B H 0.5530 0.6296 0.1545 0.470 Uiso 1 1 calc R . .
C29 C 0.570(3) 0.515(2) 0.2243(10) 0.34(2) Uani 1 1 d . . .
H29A H 0.5302 0.5252 0.2618 0.406 Uiso 1 1 calc R . .
H29B H 0.5659 0.4458 0.2266 0.406 Uiso 1 1 calc R . .
C30 C 0.6880(16) 0.5364(14) 0.2142(8) 0.177(8) Uani 1 1 d . . .
H30A H 0.7259 0.4918 0.2430 0.265 Uiso 1 1 calc R . .
H30B H 0.6929 0.6024 0.2162 0.265 Uiso 1 1 calc R . .
H30C H 0.7272 0.5301 0.1762 0.265 Uiso 1 1 calc R . .
C31 C -0.5736(7) -0.5022(6) -0.3904(4) 0.044(2) Uani 1 1 d . . .
C32 C -0.6032(6) -0.4153(5) -0.4366(3) 0.0380(19) Uani 1 1 d . . .
H32A H -0.5327 -0.3773 -0.4530 0.046 Uiso 1 1 calc R . .
H32B H -0.6211 -0.4387 -0.4674 0.046 Uiso 1 1 calc R . .
C33 C -0.8158(6) -0.4012(6) -0.3973(4) 0.051(2) Uani 1 1 d . . .
H33A H -0.8102 -0.4521 -0.3626 0.077 Uiso 1 1 calc R . .
H33B H -0.8297 -0.4295 -0.4266 0.077 Uiso 1 1 calc R . .
H33C H -0.8805 -0.3556 -0.3888 0.077 Uiso 1 1 calc R . .
C34 C -0.7153(8) -0.2718(6) -0.4720(4) 0.057(2) Uani 1 1 d . . .
H34A H -0.7360 -0.3007 -0.4996 0.085 Uiso 1 1 calc R . .
H34B H -0.6412 -0.2401 -0.4886 0.085 Uiso 1 1 calc R . .
H34C H -0.7767 -0.2244 -0.4625 0.085 Uiso 1 1 calc R . .
C35 C -0.6738(7) -0.3073(6) -0.3738(4) 0.045(2) Uani 1 1 d . . .
H35A H -0.6504 -0.3611 -0.3435 0.054 Uiso 1 1 calc R . .
H35B H -0.6055 -0.2671 -0.3917 0.054 Uiso 1 1 calc R . .
C36 C -0.7708(9) -0.2472(7) -0.3462(4) 0.070(3) Uani 1 1 d . . .
H36A H -0.8350 -0.2885 -0.3225 0.084 Uiso 1 1 calc R . .
H36B H -0.8024 -0.1975 -0.3760 0.084 Uiso 1 1 calc R . .
C37 C -0.7210(16) -0.1992(10) -0.3088(6) 0.143(7) Uani 1 1 d . . .
H37A H -0.6445 -0.1764 -0.3322 0.172 Uiso 1 1 calc R . .
H37B H -0.7717 -0.1405 -0.3075 0.172 Uiso 1 1 calc R . .
C38 C -0.705(2) -0.227(2) -0.2651(6) 0.33(2) Uani 1 1 d . . .
H38A H -0.6499 -0.2837 -0.2664 0.392 Uiso 1 1 calc R . .
H38B H -0.7800 -0.2535 -0.2415 0.392 Uiso 1 1 calc R . .
C39 C -0.6607(14) -0.1728(19) -0.2301(7) 0.216(13) Uani 1 1 d . . .
H39A H -0.6104 -0.1216 -0.2563 0.259 Uiso 1 1 calc R . .
H39B H -0.7281 -0.1417 -0.2089 0.259 Uiso 1 1 calc R . .
C40 C -0.5938(14) -0.2357(17) -0.1893(6) 0.198(11) Uani 1 1 d . . .
H40A H -0.5302 -0.2696 -0.2109 0.238 Uiso 1 1 calc R . .
H40B H -0.6462 -0.2850 -0.1627 0.238 Uiso 1 1 calc R . .
C41 C -0.5391(13) -0.1879(17) -0.1533(7) 0.187(11) Uani 1 1 d . . .
H41A H -0.4909 -0.1356 -0.1798 0.224 Uiso 1 1 calc R . .
H41B H -0.6032 -0.1578 -0.1297 0.224 Uiso 1 1 calc R . .
C42 C -0.4656(13) -0.2502(16) -0.1151(6) 0.180(10) Uani 1 1 d . . .
H42A H -0.4024 -0.2817 -0.1384 0.216 Uiso 1 1 calc R . .
H42B H -0.5142 -0.3015 -0.0877 0.216 Uiso 1 1 calc R . .
C43 C -0.4112(12) -0.2016(17) -0.0820(7) 0.184(10) Uani 1 1 d . . .
H43A H -0.4745 -0.1714 -0.0580 0.221 Uiso 1 1 calc R . .
H43B H -0.3641 -0.1494 -0.1093 0.221 Uiso 1 1 calc R . .
C44 C -0.3346(13) -0.2642(16) -0.0442(6) 0.176(10) Uani 1 1 d . . .
H44A H -0.2719 -0.2947 -0.0682 0.211 Uiso 1 1 calc R . .
H44B H -0.3821 -0.3162 -0.0168 0.211 Uiso 1 1 calc R . .
C45 C -0.2778(11) -0.2165(17) -0.0104(7) 0.191(11) Uani 1 1 d . . .
H45A H -0.2313 -0.1640 -0.0378 0.230 Uiso 1 1 calc R . .
H45B H -0.3408 -0.1864 0.0139 0.230 Uiso 1 1 calc R . .
C46 C -0.1998(13) -0.2778(16) 0.0274(6) 0.179(10) Uani 1 1 d . . .
H46A H -0.1359 -0.3074 0.0034 0.215 Uiso 1 1 calc R . .
H46B H -0.2457 -0.3305 0.0550 0.215 Uiso 1 1 calc R . .
C47 C -0.1456(11) -0.2252(15) 0.0607(7) 0.163(9) Uani 1 1 d . . .
H47A H -0.0975 -0.1740 0.0329 0.195 Uiso 1 1 calc R . .
H47B H -0.2096 -0.1933 0.0834 0.195 Uiso 1 1 calc R . .
C48 C -0.0710(13) -0.2855(14) 0.1002(6) 0.157(8) Uani 1 1 d . . .
H48A H -0.0055 -0.3162 0.0777 0.188 Uiso 1 1 calc R . .
H48B H -0.1182 -0.3373 0.1279 0.188 Uiso 1 1 calc R . .
C49 C -0.0211(13) -0.2300(14) 0.1332(6) 0.142(7) Uani 1 1 d . . .
H49A H 0.0307 -0.1813 0.1055 0.171 Uiso 1 1 calc R . .
H49B H -0.0863 -0.1953 0.1533 0.171 Uiso 1 1 calc R . .
C50 C 0.0468(16) -0.2908(15) 0.1761(7) 0.174(8) Uani 1 1 d . . .
H50A H 0.0735 -0.2498 0.1959 0.261 Uiso 1 1 calc R . .
H50B H 0.1145 -0.3226 0.1565 0.261 Uiso 1 1 calc R . .
H50C H -0.0034 -0.3393 0.2039 0.261 Uiso 1 1 calc R . .
C51 C 0.0915(6) 0.0985(6) 0.6401(4) 0.0366(19) Uani 1 1 d . . .
C52 C 0.2007(7) 0.1558(5) 0.6100(3) 0.039(2) Uani 1 1 d . . .
H52A H 0.2647 0.1107 0.5984 0.047 Uiso 1 1 calc R . .
H52B H 0.1842 0.2018 0.5748 0.047 Uiso 1 1 calc R . .
C53 C 0.1571(7) 0.2908(6) 0.6566(4) 0.058(3) Uani 1 1 d . . .
H53A H 0.1410 0.3328 0.6207 0.087 Uiso 1 1 calc R . .
H53B H 0.1900 0.3282 0.6764 0.087 Uiso 1 1 calc R . .
H53C H 0.0844 0.2635 0.6807 0.087 Uiso 1 1 calc R . .
C54 C 0.3540(7) 0.2573(6) 0.6064(4) 0.049(2) Uani 1 1 d . . .
H54A H 0.4115 0.2072 0.5969 0.073 Uiso 1 1 calc R . .
H54B H 0.3863 0.2943 0.6266 0.073 Uiso 1 1 calc R . .
H54C H 0.3351 0.3002 0.5713 0.073 Uiso 1 1 calc R . .
C55 C 0.2733(7) 0.1426(6) 0.6982(3) 0.043(2) Uani 1 1 d . . .
H55A H 0.2021 0.1090 0.7209 0.052 Uiso 1 1 calc R . .
H55B H 0.3317 0.0934 0.6870 0.052 Uiso 1 1 calc R . .
C56 C 0.3205(8) 0.1883(8) 0.7358(4) 0.074(3) Uani 1 1 d . . .
H56A H 0.2563 0.2246 0.7554 0.089 Uiso 1 1 calc R . .
H56B H 0.3797 0.2344 0.7118 0.089 Uiso 1 1 calc R . .
C57 C 0.3751(9) 0.1145(10) 0.7796(4) 0.095(4) Uani 1 1 d . . .
H57A H 0.4364 0.0761 0.7599 0.113 Uiso 1 1 calc R . .
H57B H 0.3147 0.0703 0.8046 0.113 Uiso 1 1 calc R . .
C58 C 0.4292(10) 0.1586(13) 0.8167(5) 0.137(7) Uani 1 1 d . . .
H58A H 0.4825 0.2084 0.7913 0.164 Uiso 1 1 calc R . .
H58B H 0.3660 0.1913 0.8393 0.164 Uiso 1 1 calc R . .
C59 C 0.4963(11) 0.0897(15) 0.8572(5) 0.160(8) Uani 1 1 d . . .
H59A H 0.5556 0.0530 0.8353 0.191 Uiso 1 1 calc R . .
H59B H 0.4417 0.0433 0.8850 0.191 Uiso 1 1 calc R . .
C60 C 0.5568(11) 0.1368(16) 0.8896(6) 0.181(10) Uani 1 1 d . . .
H60A H 0.4974 0.1750 0.9104 0.217 Uiso 1 1 calc R . .
H60B H 0.6123 0.1822 0.8616 0.217 Uiso 1 1 calc R . .
C61 C 0.6235(11) 0.0696(17) 0.9322(5) 0.194(11) Uani 1 1 d . . .
H61A H 0.5681 0.0249 0.9608 0.232 Uiso 1 1 calc R . .
H61B H 0.6824 0.0306 0.9116 0.232 Uiso 1 1 calc R . .
C62 C 0.6851(10) 0.1194(16) 0.9633(6) 0.185(10) Uani 1 1 d . . .
H62A H 0.7377 0.1664 0.9346 0.222 Uiso 1 1 calc R . .
H62B H 0.6256 0.1560 0.9853 0.222 Uiso 1 1 calc R . .
C63 C 0.7559(11) 0.0537(15) 1.0037(5) 0.171(9) Uani 1 1 d . . .
H63A H 0.8175 0.0187 0.9818 0.206 Uiso 1 1 calc R . .
H63B H 0.7043 0.0056 1.0320 0.206 Uiso 1 1 calc R . .
C64 C 0.8138(10) 0.1073(15) 1.0357(6) 0.159(8) Uani 1 1 d . . .
H64A H 0.8641 0.1563 1.0074 0.190 Uiso 1 1 calc R . .
H64B H 0.7519 0.1414 1.0581 0.190 Uiso 1 1 calc R . .
C65 C 0.8872(11) 0.0422(13) 1.0758(5) 0.137(7) Uani 1 1 d . . .
H65A H 0.9495 0.0082 1.0536 0.165 Uiso 1 1 calc R . .
H65B H 0.8372 -0.0067 1.1044 0.165 Uiso 1 1 calc R . .
C66 C 0.9433(10) 0.0978(13) 1.1068(5) 0.131(6) Uani 1 1 d . . .
H66A H 0.8809 0.1298 1.1302 0.157 Uiso 1 1 calc R . .
H66B H 0.9910 0.1483 1.0782 0.157 Uiso 1 1 calc R . .
C67 C 1.0208(10) 0.0327(11) 1.1455(5) 0.104(5) Uani 1 1 d . . .
H67A H 0.9725 -0.0169 1.1746 0.125 Uiso 1 1 calc R . .
H67B H 1.0818 -0.0006 1.1222 0.125 Uiso 1 1 calc R . .
C68 C 1.0797(9) 0.0874(10) 1.1756(5) 0.089(4) Uani 1 1 d . . .
H68A H 1.1206 0.1416 1.1468 0.107 Uiso 1 1 calc R . .
H68B H 1.0187 0.1148 1.2021 0.107 Uiso 1 1 calc R . .
C69 C 1.1661(9) 0.0264(8) 1.2087(4) 0.070(3) Uani 1 1 d . . .
H69A H 1.2288 0.0011 1.1820 0.084 Uiso 1 1 calc R . .
H69B H 1.1260 -0.0291 1.2367 0.084 Uiso 1 1 calc R . .
C70 C 1.2213(9) 0.0811(8) 1.2405(4) 0.075(3) Uani 1 1 d . . .
H70A H 1.2769 0.0380 1.2607 0.113 Uiso 1 1 calc R . .
H70B H 1.1600 0.1045 1.2680 0.113 Uiso 1 1 calc R . .
H70C H 1.2622 0.1357 1.2131 0.113 Uiso 1 1 calc R . .
C71 C 0.7438(10) 0.1410(9) 0.6318(5) 0.105(4) Uani 1 1 d . . .
H71A H 0.6881 0.0987 0.6279 0.158 Uiso 1 1 calc R . .
H71B H 0.8120 0.1026 0.6435 0.158 Uiso 1 1 calc R . .
H71C H 0.7686 0.1877 0.5951 0.158 Uiso 1 1 calc R . .
C72 C 0.7959(9) 0.2692(10) 0.6802(6) 0.107(4) Uani 1 1 d . . .
H72A H 0.7740 0.3086 0.7075 0.161 Uiso 1 1 calc R . .
H72B H 0.8181 0.3110 0.6416 0.161 Uiso 1 1 calc R . .
H72C H 0.8621 0.2253 0.6895 0.161 Uiso 1 1 calc R . .

loop_
_atom_site_aniso_label
_atom_site_aniso_U_11
_atom_site_aniso_U_22
_atom_site_aniso_U_33
_atom_site_aniso_U_23
_atom_site_aniso_U_13
_atom_site_aniso_U_12
Fe1 0.0209(8) 0.0359(9) 0.0515(11) -0.0206(8) -0.0028(7) -0.0043(7)
Fe2 0.0212(8) 0.0208(8) 0.0356(10) -0.0100(7) -0.0100(7) -0.0009(6)
S1 0.0415(15) 0.0711(19) 0.148(3) 0.0100(19) 0.0004(18) 0.0082(13)
O1 0.056(4) 0.089(5) 0.069(4) -0.053(4) 0.006(3) -0.032(3)
O2 0.050(4) 0.044(4) 0.072(5) -0.010(3) -0.014(4) -0.005(3)
N11 0.038(4) 0.050(4) 0.070(5) -0.033(4) -0.004(4) -0.006(3)
O4 0.049(4) 0.054(5) 0.302(13) 0.012(6) -0.063(6) 0.010(4)
N1 0.028(4) 0.060(5) 0.084(6) -0.040(4) -0.019(4) 0.014(3)
N2 0.053(5) 0.052(5) 0.040(5) -0.016(4) -0.010(4) -0.001(3)
N3 0.050(4) 0.030(4) 0.049(5) -0.019(3) -0.003(3) -0.006(3)
N4 0.047(5) 0.074(6) 0.064(6) -0.026(5) -0.005(4) 0.004(4)
N5 0.042(4) 0.047(4) 0.066(5) -0.031(4) -0.011(4) 0.004(3)
N6 0.017(4) 0.048(4) 0.075(5) -0.023(4) -0.006(3) 0.000(3)
N7 0.034(4) 0.039(4) 0.050(4) -0.020(3) -0.002(3) -0.011(3)
N8 0.031(4) 0.057(4) 0.045(4) -0.019(4) -0.009(3) -0.010(3)
N9 0.038(4) 0.052(4) 0.080(6) -0.013(4) -0.018(4) 0.011(3)
N10 0.031(4) 0.039(4) 0.052(4) -0.016(3) -0.020(3) 0.001(3)
O3 0.038(3) 0.071(4) 0.072(4) -0.040(4) 0.002(3) -0.023(3)
N12 0.027(3) 0.037(4) 0.059(5) -0.026(3) -0.003(3) -0.007(3)
C1 0.040(5) 0.027(4) 0.041(5) -0.014(4) -0.010(4) 0.001(4)
C2 0.020(4) 0.028(4) 0.053(6) -0.013(4) -0.008(4) 0.000(3)
C3 0.023(4) 0.040(5) 0.038(5) -0.021(4) -0.014(3) 0.005(3)
C4 0.036(5) 0.046(5) 0.061(7) -0.022(5) -0.004(5) -0.006(4)
C5 0.016(4) 0.055(6) 0.049(5) -0.027(4) -0.007(4) 0.002(4)
C6 0.043(5) 0.022(4) 0.048(5) -0.018(4) -0.004(4) 0.003(4)
C11 0.030(5) 0.052(5) 0.048(6) -0.028(5) -0.012(4) 0.000(4)
C12 0.037(5) 0.073(6) 0.039(5) -0.029(5) -0.004(4) -0.016(4)
C13 0.035(5) 0.062(6) 0.061(6) -0.030(5) -0.009(4) 0.007(4)
C14 0.044(5) 0.060(6) 0.049(6) -0.012(5) -0.009(4) -0.013(4)
C15 0.028(4) 0.064(6) 0.063(6) -0.037(5) -0.010(4) -0.004(4)
C16 0.067(7) 0.087(7) 0.057(7) -0.006(6) -0.035(6) -0.011(6)
C17 0.095(8) 0.084(8) 0.087(9) -0.034(7) -0.044(7) 0.004(6)
C18 0.069(7) 0.111(9) 0.067(7) -0.041(7) -0.022(6) -0.014(6)
C19 0.071(8) 0.214(15) 0.122(11) -0.124(11) -0.054(8) 0.056(9)
C20 0.068(8) 0.261(19) 0.072(8) -0.075(10) -0.022(7) -0.037(10)
C21 0.078(9) 0.32(2) 0.130(12) -0.164(15) -0.064(9) 0.083(12)
C22 0.075(9) 0.35(2) 0.061(8) -0.072(12) -0.013(7) -0.065(12)
C23 0.058(8) 0.40(3) 0.124(12) -0.177(16) -0.045(9) 0.057(12)
C24 0.088(10) 0.42(3) 0.060(9) -0.064(14) -0.016(8) -0.100(14)
C25 0.063(8) 0.41(3) 0.091(10) -0.140(15) -0.031(8) 0.022(13)
C26 0.155(15) 0.43(3) 0.049(8) 0.006(13) -0.041(9) -0.176(19)
C27 0.109(12) 0.40(3) 0.068(10) -0.057(14) -0.029(9) -0.097(15)
C28 0.67(6) 0.33(3) 0.24(2) 0.17(2) -0.36(4) -0.37(4)
C29 0.45(4) 0.39(4) 0.19(2) 0.15(2) -0.25(3) -0.32(4)
C30 0.164(17) 0.22(2) 0.144(16) -0.081(15) 0.051(13) -0.074(15)
C31 0.037(5) 0.036(5) 0.069(7) -0.022(5) -0.018(5) -0.001(4)
C32 0.034(4) 0.035(4) 0.052(5) -0.016(4) -0.015(4) -0.005(3)
C33 0.031(5) 0.051(5) 0.080(7) -0.028(5) -0.014(5) -0.006(4)
C34 0.053(6) 0.064(6) 0.062(6) -0.013(5) -0.037(5) 0.004(5)
C35 0.049(5) 0.047(5) 0.047(5) -0.020(4) -0.018(4) -0.007(4)
C36 0.091(8) 0.050(6) 0.065(7) -0.024(5) 0.004(6) -0.005(5)
C37 0.248(19) 0.112(11) 0.087(10) -0.087(9) 0.041(11) -0.086(12)
C38 0.33(3) 0.65(5) 0.046(9) -0.025(17) -0.024(13) -0.41(4)
C39 0.108(12) 0.50(4) 0.082(11) -0.119(18) 0.004(10) -0.145(18)
C40 0.138(14) 0.42(3) 0.082(11) -0.116(16) 0.032(10) -0.182(19)
C41 0.079(10) 0.43(3) 0.117(13) -0.180(18) 0.018(9) -0.084(15)
C42 0.105(12) 0.39(3) 0.084(11) -0.121(15) 0.028(9) -0.143(16)
C43 0.068(9) 0.43(3) 0.130(14) -0.186(18) 0.003(9) -0.066(14)
C44 0.098(11) 0.38(3) 0.086(10) -0.115(15) 0.022(9) -0.128(15)
C45 0.057(9) 0.44(3) 0.156(15) -0.21(2) -0.006(9) -0.040(13)
C46 0.104(12) 0.39(3) 0.089(11) -0.112(15) 0.018(9) -0.141(16)
C47 0.059(8) 0.36(3) 0.134(13) -0.170(17) 0.003(9) -0.043(12)
C48 0.116(12) 0.30(2) 0.083(10) -0.082(13) 0.009(9) -0.125(14)
C49 0.099(11) 0.27(2) 0.097(11) -0.107(13) -0.012(9) -0.044(12)
C50 0.185(18) 0.28(2) 0.102(12) -0.074(14) -0.044(13) -0.100(17)
C51 0.028(4) 0.046(5) 0.041(5) -0.019(4) -0.009(4) -0.001(4)
C52 0.044(5) 0.038(5) 0.042(5) -0.018(4) -0.013(4) -0.005(4)
C53 0.043(5) 0.045(5) 0.091(8) -0.034(5) -0.003(5) 0.000(4)
C54 0.037(5) 0.049(5) 0.066(6) -0.021(5) -0.010(4) -0.015(4)
C55 0.032(4) 0.065(6) 0.038(5) -0.017(4) -0.013(4) 0.001(4)
C56 0.036(5) 0.138(10) 0.073(7) -0.071(7) -0.005(5) -0.005(6)
C57 0.037(6) 0.205(14) 0.057(7) -0.048(8) -0.015(5) -0.029(7)
C58 0.041(7) 0.32(2) 0.088(9) -0.117(12) -0.007(7) -0.017(10)
C59 0.055(8) 0.38(3) 0.067(9) -0.065(13) -0.015(7) -0.066(11)
C60 0.051(8) 0.45(3) 0.092(10) -0.139(16) -0.021(8) -0.018(12)
C61 0.065(9) 0.48(3) 0.053(8) -0.077(14) -0.007(7) -0.099(14)
C62 0.047(7) 0.47(3) 0.084(10) -0.130(15) -0.018(7) -0.034(12)
C63 0.070(9) 0.41(3) 0.057(8) -0.062(13) -0.012(7) -0.098(13)
C64 0.043(7) 0.39(3) 0.085(10) -0.128(14) -0.012(7) 0.002(11)
C65 0.077(9) 0.30(2) 0.054(8) -0.047(10) -0.016(7) -0.077(11)
C66 0.045(7) 0.30(2) 0.085(9) -0.104(12) -0.025(7) 0.013(9)
C67 0.071(8) 0.197(14) 0.065(8) -0.063(9) -0.002(7) -0.051(9)
C68 0.051(6) 0.171(12) 0.068(7) -0.070(8) -0.021(6) 0.015(7)
C69 0.075(7) 0.104(8) 0.035(6) -0.011(6) -0.008(5) -0.043(6)
C70 0.070(7) 0.104(8) 0.068(7) -0.037(6) -0.031(6) 0.002(6)
C71 0.078(8) 0.113(10) 0.108(11) 0.002(8) -0.020(8) -0.009(7)
C72 0.056(7) 0.143(12) 0.130(12) -0.045(9) -0.021(7) -0.003(7)

loop_
_atom_type_symbol
_atom_type_description
_atom_type_scat_dispersion_real
_atom_type_scat_dispersion_imag
_atom_type_scat_source
C C 0.0033 0.0016 'International Tables Vol C Tables 4.2.6.8 and 6.1.1.4'
H H 0.0000 0.0000 'International Tables Vol C Tables 4.2.6.8 and 6.1.1.4'
N N 0.0061 0.0033 'International Tables Vol C Tables 4.2.6.8 and 6.1.1.4'
O O 0.0106 0.0060 'International Tables Vol C Tables 4.2.6.8 and 6.1.1.4'
Fe Fe 0.3463 0.8444 'International Tables Vol C Tables 4.2.6.8 and 6.1.1.4'
S S 0.1246 0.1234 'International Tables Vol C Tables 4.2.6.8 and 6.1.1.4'

loop_
_geom_angle_atom_site_label_1
_geom_angle_atom_site_label_2
_geom_angle_atom_site_label_3
_geom_angle
_geom_angle_site_symmetry_1
_geom_angle_site_symmetry_3
_geom_angle_publ_flag
C5 Fe1 C5 179.995(1) . 2_656 ?
C5 Fe1 C4 92.2(3) . . ?
C5 Fe1 C4 87.8(3) 2_656 . ?
C5 Fe1 C4 87.8(3) . 2_656 ?
C5 Fe1 C4 92.2(3) 2_656 2_656 ?
C4 Fe1 C4 180.0(5) . 2_656 ?
C5 Fe1 C6 87.1(3) . 2_656 ?
C5 Fe1 C6 92.9(3) 2_656 2_656 ?
C4 Fe1 C6 88.2(3) . 2_656 ?
C4 Fe1 C6 91.8(3) 2_656 2_656 ?
C5 Fe1 C6 92.9(3) . . ?
C5 Fe1 C6 87.1(3) 2_656 . ?
C4 Fe1 C6 91.8(3) . . ?
C4 Fe1 C6 88.2(3) 2_656 . ?
C6 Fe1 C6 180.00(9) 2_656 . ?
C2 Fe2 C2 179.998(1) . 2_566 ?
C2 Fe2 C3 89.1(3) . 2_566 ?
C2 Fe2 C3 90.9(3) 2_566 2_566 ?
C2 Fe2 C3 90.9(3) . . ?
C2 Fe2 C3 89.1(3) 2_566 . ?
C3 Fe2 C3 179.996(1) 2_566 . ?
C2 Fe2 C1 91.9(3) . 2_566 ?
C2 Fe2 C1 88.1(3) 2_566 2_566 ?
C3 Fe2 C1 88.3(3) 2_566 2_566 ?
C3 Fe2 C1 91.7(3) . 2_566 ?
C2 Fe2 C1 88.1(3) . . ?
C2 Fe2 C1 91.9(3) 2_566 . ?
C3 Fe2 C1 91.7(3) 2_566 . ?
C3 Fe2 C1 88.3(3) . . ?
C1 Fe2 C1 179.996(1) 2_566 . ?
O4 S1 C72 105.7(5) . . ?
O4 S1 C71 109.3(7) . . ?
C72 S1 C71 98.1(6) . . ?
C13 N8 C12 110.1(6) . . ?
C13 N8 C15 112.4(6) . . ?
C12 N8 C15 111.2(6) . . ?
C13 N8 C14 108.7(6) . . ?
C12 N8 C14 105.2(6) . . ?
C15 N8 C14 108.8(6) . . ?
C32 N10 C34 106.0(6) . . ?
C32 N10 C33 110.8(6) . . ?
C34 N10 C33 107.6(6) . . ?
C32 N10 C35 109.0(6) . . ?
C34 N10 C35 111.5(6) . . ?
C33 N10 C35 111.8(6) . . ?
C52 N12 C53 111.5(6) . . ?
C52 N12 C55 110.2(6) . . ?
C53 N12 C55 112.8(6) . . ?
C52 N12 C54 105.5(6) . . ?
C53 N12 C54 107.3(6) . . ?
C55 N12 C54 109.3(6) . . ?
N1 C1 Fe2 179.0(8) . . ?
N2 C2 Fe2 178.6(7) . . ?
N3 C3 Fe2 177.5(6) . . ?
N4 C4 Fe1 178.8(8) . . ?
N5 C5 Fe1 177.5(7) . . ?
N6 C6 Fe1 176.2(7) . . ?
O1 C11 N7 125.4(8) . . ?
O1 C11 C12 121.6(7) . . ?
N7 C11 C12 112.9(7) . . ?
N8 C12 C11 115.6(6) . . ?
N8 C15 C16 115.1(6) . . ?
C15 C16 C17 111.1(8) . . ?
C18 C17 C16 115.5(9) . . ?
C17 C18 C19 113.0(10) . . ?
C18 C19 C20 115.5(12) . . ?
C19 C20 C21 112.1(14) . . ?
C22 C21 C20 114.2(15) . . ?
C21 C22 C23 114.5(16) . . ?
C24 C23 C22 116.3(17) . . ?
C25 C24 C23 118.7(19) . . ?
C26 C25 C24 118.1(19) . . ?
C25 C26 C27 119(2) . . ?
C28 C27 C26 119(2) . . ?
C27 C28 C29 120(3) . . ?
C30 C29 C28 113.8(19) . . ?
O2 C31 N9 124.4(8) . . ?
O2 C31 C32 121.9(7) . . ?
N9 C31 C32 113.7(8) . . ?
N10 C32 C31 116.9(7) . . ?
C36 C35 N10 116.1(7) . . ?
C35 C36 C37 108.8(10) . . ?
C38 C37 C36 130.7(17) . . ?
C37 C38 C39 127(2) . . ?
C40 C39 C38 113(2) . . ?
C39 C40 C41 118(2) . . ?
C42 C41 C40 117.4(19) . . ?
C41 C42 C43 116.3(19) . . ?
C42 C43 C44 116.4(19) . . ?
C43 C44 C45 117.4(19) . . ?
C46 C45 C44 118.2(19) . . ?
C45 C46 C47 115.6(19) . . ?
C48 C47 C46 116.5(17) . . ?
C47 C48 C49 114.4(17) . . ?
C50 C49 C48 115.0(16) . . ?
O3 C51 N11 124.2(8) . . ?
O3 C51 C52 122.7(7) . . ?
N11 C51 C52 113.1(7) . . ?
N12 C52 C51 115.8(6) . . ?
C56 C55 N12 115.6(8) . . ?
C55 C56 C57 111.8(9) . . ?
C56 C57 C58 113.3(12) . . ?
C59 C58 C57 116.0(14) . . ?
C58 C59 C60 114.5(17) . . ?
C59 C60 C61 116.4(18) . . ?
C62 C61 C60 115.0(19) . . ?
C63 C62 C61 115.4(19) . . ?
C62 C63 C64 113.5(17) . . ?
C65 C64 C63 114.1(16) . . ?
C64 C65 C66 112.7(15) . . ?
C65 C66 C67 112.7(14) . . ?
C68 C67 C66 113.3(12) . . ?
C69 C68 C67 113.9(11) . . ?
C68 C69 C70 113.4(9) . . ?

loop_
_geom_bond_atom_site_label_1
_geom_bond_atom_site_label_2
_geom_bond_distance
_geom_bond_site_symmetry_2
_geom_bond_publ_flag
Fe1 C5 1.921(8) . ?
Fe1 C5 1.921(8) 2_656 ?
Fe1 C4 1.929(10) . ?
Fe1 C4 1.929(10) 2_656 ?
Fe1 C6 1.951(9) 2_656 ?
Fe1 C6 1.951(9) . ?
Fe2 C2 1.939(9) . ?
Fe2 C2 1.939(9) 2_566 ?
Fe2 C3 1.941(8) 2_566 ?
Fe2 C3 1.941(8) . ?
Fe2 C1 1.964(8) 2_566 ?
Fe2 C1 1.964(8) . ?
S1 O4 1.450(7) . ?
S1 C72 1.741(12) . ?
S1 C71 1.746(13) . ?
O1 C11 1.220(9) . ?
O2 C31 1.210(10) . ?
N11 C51 1.302(9) . ?
N1 C1 1.125(9) . ?
N2 C2 1.149(9) . ?
N3 C3 1.137(8) . ?
N4 C4 1.158(10) . ?
N5 C5 1.158(9) . ?
N6 C6 1.137(9) . ?
N7 C11 1.299(9) . ?
N8 C13 1.487(9) . ?
N8 C12 1.487(10) . ?
N8 C15 1.495(10) . ?
N8 C14 1.510(10) . ?
N9 C31 1.323(10) . ?
N10 C32 1.488(9) . ?
N10 C34 1.491(10) . ?
N10 C33 1.498(10) . ?
N10 C35 1.509(9) . ?
O3 C51 1.212(8) . ?
N12 C52 1.493(9) . ?
N12 C53 1.493(9) . ?
N12 C55 1.502(10) . ?
N12 C54 1.511(9) . ?
C11 C12 1.539(11) . ?
C15 C16 1.508(12) . ?
C16 C17 1.514(13) . ?
C17 C18 1.481(13) . ?
C18 C19 1.495(15) . ?
C19 C20 1.525(16) . ?
C20 C21 1.527(18) . ?
C21 C22 1.499(18) . ?
C22 C23 1.51(2) . ?
C23 C24 1.477(19) . ?
C24 C25 1.47(2) . ?
C25 C26 1.46(2) . ?
C26 C27 1.47(2) . ?
C27 C28 1.40(2) . ?
C28 C29 1.54(3) . ?
C29 C30 1.39(3) . ?
C31 C32 1.508(11) . ?
C35 C36 1.503(11) . ?
C36 C37 1.528(15) . ?
C37 C38 1.093(19) . ?
C38 C39 1.51(2) . ?
C39 C40 1.46(3) . ?
C40 C41 1.529(18) . ?
C41 C42 1.47(3) . ?
C42 C43 1.479(17) . ?
C43 C44 1.49(2) . ?
C44 C45 1.501(17) . ?
C45 C46 1.49(3) . ?
C46 C47 1.523(17) . ?
C47 C48 1.49(2) . ?
C48 C49 1.514(17) . ?
C49 C50 1.49(2) . ?
C51 C52 1.519(11) . ?
C55 C56 1.493(11) . ?
C56 C57 1.494(15) . ?
C57 C58 1.514(15) . ?
C58 C59 1.49(2) . ?
C59 C60 1.496(18) . ?
C60 C61 1.51(2) . ?
C61 C62 1.507(19) . ?
C62 C63 1.50(2) . ?
C63 C64 1.533(18) . ?
C64 C65 1.51(2) . ?
C65 C66 1.519(17) . ?
C66 C67 1.522(17) . ?
C67 C68 1.516(14) . ?
C68 C69 1.494(13) . ?
C69 C70 1.520(12) . ?
